data_8104526
loop_
_publ_author_name
'Nord, Anders G.'
'Ericsson, T.'
'Werner, Per-Erik'

_publ_section_title
;
 The crystal structure of iron(II) tetrametaphosphate, Fe2P4O12
;
_journal_name_full 'Zeitschrift fur Kristallographie'
_journal_page_first 83
_journal_page_last 90
_journal_paper_doi 10.1524/zkri.1990.192.14.83
_journal_volume 192
_journal_year 1990
_chemical_formula_sum 'Fe2 O12 P4'
_chemical_formula_weight 427.58
_space_group_IT_number 15
_symmetry_cell_setting monoclinic
_symmetry_Int_Tables_number 15
_symmetry_space_group_name_Hall '-C 2yc'
_symmetry_space_group_name_H-M 'C 1 2/c 1'
_cell_angle_alpha 90
_cell_angle_beta 118.77(1)
_cell_angle_gamma 90
_cell_formula_units_Z 4
_cell_length_a 11.942(2)
_cell_length_b 8.370(2)
_cell_length_c 9.936(2)
_cell_volume 870.6(3)
_diffrn_ambient_temperature 295
_diffrn_radiation_probe neutron
_diffrn_radiation_wavelength 1.464
_exptl_crystal_density_diffrn 3.262
_pd_proc_ls_prof_R_factor 0.049
_pd_proc_ls_prof_wR_factor 0.066
_refine_ls_number_reflns 462
_refine_ls_R_Fsqd_factor 0.046
_cod_data_source_file Zeit-Krist-1990-192-83-90.cif
_cod_data_source_block Fe2P4O12
_cod_original_cell_volume 870.6(4)
_cod_original_sg_symbol_H-M 'C 2/c'
_cod_database_code 8104526

loop_
_space_group_symop_id
_space_group_symop_operation_xyz
1 x,y,z
2 -x,y,1/2-z
3 -x,-y,-z
4 x,-y,1/2+z
5 1/2+x,1/2+y,z
6 1/2-x,1/2+y,1/2-z
7 1/2-x,1/2-y,-z
8 1/2+x,1/2-y,1/2+z

loop_
_atom_site_label
_atom_site_type_symbol
_atom_site_thermal_displace_type
_atom_site_fract_x
_atom_site_fract_y
_atom_site_fract_z
_atom_site_occupancy
_atom_site_U_iso_or_equiv
_atom_site_calc_flag
_atom_site_refinement_flags
_atom_site_disorder_assembly
_atom_site_disorder_group
Fe1 Fe Uiso 0.25000 0.25000 0.50000 1.000 0.0082(11) . . . .
Fe2 Fe Uiso 0.00000 0.0510(10) 0.25000 1.000 0.0082(11) . . . .
P1 P Uiso 0.1920(10) 0.4920(10) 0.1950(10) 1.000 0.0013(13) . . . .
P2 P Uiso 0.0110(10) 0.2720(10) -0.0240(10) 1.000 0.0013(13) . . . .
O1 O Uiso 0.0770(10) 0.6150(10) 0.1550(10) 1.000 0.0137(9) . . . .
O2 O Uiso 0.1350(10) 0.3690(10) 0.0560(10) 1.000 0.0137(9) . . . .
O3 O Uiso 0.2210(10) 0.4210(10) 0.3390(10) 1.000 0.0137(9) . . . .
O4 O Uiso 0.2950(10) 0.5770(10) 0.1770(10) 1.000 0.0137(9) . . . .
O5 O Uiso -0.0420(10) 0.2380(10) 0.0890(10) 1.000 0.0137(9) . . . .
O6 O Uiso 0.0400(10) 0.1270(10) -0.0920(10) 1.000 0.0137(9) . . . .

loop_
_geom_angle_atom_site_label_1
_geom_angle_atom_site_label_2
_geom_angle_atom_site_label_3
_geom_angle
_geom_angle_site_symmetry_1
_geom_angle_site_symmetry_2
_geom_angle_site_symmetry_3
_geom_angle_publ_flag
O3 Fe1 O5 89.1(4) . . 2_555 yes
O3 Fe1 O4 92.9(3) . . 4_565 yes
O3 Fe1 O4 87.1(3) . . 6_545 yes
O3 Fe1 O3 180.00 . . 7_556 yes
O3 Fe1 O5 90.9(4) . . 8_555 yes
O4 Fe1 O5 98.6(4) 4_565 . 2_555 yes
O4 Fe1 O5 81.4(4) 6_545 . 2_555 yes
O3 Fe1 O5 90.9(4) 7_556 . 2_555 yes
O5 Fe1 O5 180.00 2_555 . 8_555 yes
O4 Fe1 O4 180.00 4_565 . 6_545 yes
O3 Fe1 O4 87.1(3) 7_556 . 4_565 yes
O4 Fe1 O5 81.4(4) 4_565 . 8_555 yes
O3 Fe1 O4 92.9(3) 7_556 . 6_545 yes
O4 Fe1 O5 98.6(4) 6_545 . 8_555 yes
O3 Fe1 O5 89.1(4) 7_556 . 8_555 yes
O5 Fe2 O5 84.7(5) . . 2_555 yes
O5 Fe2 O6 94.3(3) . . 3_555 yes
O5 Fe2 O6 179.0(4) . . 4_555 yes
O4 Fe2 O5 81.8(4) 5_445 . . yes
O4 Fe2 O5 89.9(4) 6_545 . . yes
O5 Fe2 O6 179.0(5) 2_555 . 3_555 yes
O5 Fe2 O6 94.3(3) 2_555 . 4_555 yes
O4 Fe2 O5 89.9(4) 5_445 . 2_555 yes
O4 Fe2 O5 81.8(4) 6_545 . 2_555 yes
O6 Fe2 O6 86.6(5) 3_555 . 4_555 yes
O4 Fe2 O6 90.4(4) 5_445 . 3_555 yes
O4 Fe2 O6 97.9(5) 6_545 . 3_555 yes
O4 Fe2 O6 97.9(5) 5_445 . 4_555 yes
O4 Fe2 O6 90.4(4) 6_545 . 4_555 yes
O4 Fe2 O4 168.7(5) 5_445 . 6_545 yes
O1 P1 O2 104.0(8) . . . yes
O1 P1 O3 106.3(9) . . . yes
O1 P1 O4 108.6(7) . . . yes
O2 P1 O3 113.4(7) . . . yes
O2 P1 O4 103.6(8) . . . yes
O3 P1 O4 119.8(9) . . . yes
O2 P2 O5 110.4(7) . . . yes
O2 P2 O6 106.6(10) . . . yes
O1 P2 O2 102.0(7) 3_565 . . yes
O5 P2 O6 115.9(8) . . . yes
O1 P2 O5 111.9(10) 3_565 . . yes
O1 P2 O6 109.0(7) 3_565 . . yes
P1 O1 P2 139.2(9) . . 3_565 yes
P1 O2 P2 134.1(10) . . . yes
Fe1 O3 P1 160.2(7) . . . yes
Fe1 O4 P1 121.5(7) 4_564 . . yes
Fe2 O4 P1 139.2(7) 5_555 . . yes
Fe1 O4 Fe2 97.9(5) 4_564 . 5_555 yes
Fe2 O5 P2 130.4(7) . . . yes
Fe1 O5 Fe2 98.5(5) 2_555 . . yes
Fe1 O5 P2 118.3(6) 2_555 . . yes
Fe2 O6 P2 155.5(8) 3_555 . . yes

loop_
_geom_bond_atom_site_label_1
_geom_bond_atom_site_label_2
_geom_bond_distance
_geom_bond_site_symmetry_1
_geom_bond_site_symmetry_2
_geom_bond_publ_flag
Fe1 O3 2.048(9) . . yes
Fe1 O5 2.202(12) . 2_555 yes
Fe1 O4 2.138(9) . 4_565 yes
Fe1 O4 2.138(9) . 6_545 yes
Fe1 O3 2.048(9) . 7_556 yes
Fe1 O5 2.202(12) . 8_555 yes
Fe2 O5 2.119(11) . . yes
Fe2 O5 2.119(11) . 2_555 yes
Fe2 O6 2.047(11) . 3_555 yes
Fe2 O6 2.047(11) . 4_555 yes
Fe2 O4 2.204(13) . 5_445 yes
Fe2 O4 2.204(13) . 6_545 yes
P1 O1 1.606(16) . . yes
P1 O2 1.589(12) . . yes
P1 O3 1.429(13) . . yes
P1 O4 1.504(17) . . yes
P2 O2 1.533(16) . . yes
P2 O5 1.558(16) . . yes
P2 O6 1.508(13) . . yes
P2 O1 1.542(13) . 3_565 yes

loop_
_geom_torsion_atom_site_label_1
_geom_torsion_atom_site_label_2
_geom_torsion_atom_site_label_3
_geom_torsion_atom_site_label_4
_geom_torsion
_geom_torsion_site_symmetry_1
_geom_torsion_site_symmetry_2
_geom_torsion_site_symmetry_3
_geom_torsion_site_symmetry_4
_geom_torsion_publ_flag
O3 Fe1 O5 Fe2 92.3(4) . . 2_555 . no
O3 Fe1 O4 Fe2 -94.4(5) . . 6_545 . no
O5 Fe2 O5 P2 125.3(9) 2_555 . . . no
O6 Fe2 O5 P2 -54.3(9) 3_555 . . . no
O4 Fe2 O5 P2 -144.1(9) 5_445 . . . no
O4 Fe2 O5 P2 43.6(9) 6_545 . . . no
O5 Fe2 O5 Fe1 -95.5(4) . . 2_555 . no
O5 Fe2 O4 Fe1 89.7(4) . . 6_545 . no
O2 P1 O1 P2 -56.2(15) . . . 3_565 no
O3 P1 O1 P2 -176.2(11) . . . 3_565 no
O4 P1 O1 P2 53.7(14) . . . 3_565 no
O1 P1 O2 P2 -49.2(12) . . . . no
O3 P1 O2 P2 65.9(14) . . . . no
O4 P1 O2 P2 -162.6(9) . . . . no
O1 P1 O4 Fe1 -36.4(9) . . . 4_564 no
O1 P1 O4 Fe2 161.0(8) . . . 5_555 no
O2 P1 O4 Fe1 73.7(8) . . . 4_564 no
O2 P1 O4 Fe2 -88.8(10) . . . 5_555 no
O3 P1 O4 Fe1 -158.7(7) . . . 4_564 no
O3 P1 O4 Fe2 38.7(14) . . . 5_555 no
O5 P2 O2 P1 -27.1(13) . . . . no
O6 P2 O2 P1 -153.8(9) . . . . no
O1 P2 O2 P1 91.9(11) 3_565 . . . no
O2 P2 O5 Fe2 -86.4(9) . . . . no
O2 P2 O5 Fe1 140.9(7) . . . 2_555 no
O6 P2 O5 Fe2 35.0(13) . . . . no
O6 P2 O5 Fe1 -97.8(9) . . . 2_555 no
O1 P2 O5 Fe2 160.7(7) 3_565 . . . no
O2 P2 O6 Fe2 -147.2(17) . . . 3_555 no
O5 P2 O6 Fe2 89.5(18) . . . 3_555 no
O2 P2 O1 P1 -101.6(14) . . 3_565 3_565 no
O5 P2 O1 P1 16.5(15) . . 3_565 3_565 no
O6 P2 O1 P1 145.9(12) . . 3_565 3_565 no
